data_8103733
loop_
_publ_author_name
'Wartchow, R.'
'Berthold, H.J.'

_publ_section_title
;
 Crystal structure of sodium perchlorate
;
_journal_name_full
;
Zeitschrift fuer Kristallographie, Kristallgeometrie, Kristallphysik, 
Kristallchemie (145,1977-148,1979)
;
_journal_page_first 307
_journal_page_last 317
_journal_volume 147
_journal_year 1978
_chemical_formula_sum 'Cl Na O4'
_chemical_name_systematic 'Na (Cl O4)'
_space_group_IT_number 63
_symmetry_space_group_name_Hall '-C 2c 2'
_symmetry_space_group_name_H-M 'C m c m'
_cell_angle_alpha 90
_cell_angle_beta 90
_cell_angle_gamma 90
_cell_formula_units_Z 4
_cell_length_a 7.085
_cell_length_b 6.526
_cell_length_c 7.048
_cell_volume 325.876
_citation_journal_id_ASTM ZKKKAJ
_cod_data_source_file Wartchow_ZKKKAJ_1978_352.cif
_cod_data_source_block Cl1Na1O4
_cod_original_cell_volume 325.8763
_cod_original_formula_sum 'Cl1 Na1 O4'
_cod_database_code 8103733

loop_
_symmetry_equiv_pos_as_xyz
x,y,z
-x,-y,z+1/2
x,-y,-z
-x,y,-z+1/2
-x,-y,-z
x,y,-z-1/2
-x,y,z
x,-y,z-1/2
x+1/2,y+1/2,z
-x+1/2,-y+1/2,z+1/2
x+1/2,-y+1/2,-z
-x+1/2,y+1/2,-z+1/2
-x+1/2,-y+1/2,-z
x+1/2,y+1/2,-z-1/2
-x+1/2,y+1/2,z
x+1/2,-y+1/2,z-1/2

loop_
_atom_site_label
_atom_site_type_symbol
_atom_site_fract_x
_atom_site_fract_y
_atom_site_fract_z
_atom_site_occupancy
_atom_site_U_iso_or_equiv
O1 O-2 0 0.2989 0.0867 1 0.0
Na1 Na+1 0 0.6637 0.25 1 0.0
O2 O-2 0.1638 0.0384 0.25 1 0.0
Cl1 Cl+7 0 0.1683 0.25 1 0.0
